data_7033995
loop_
_publ_author_name
'Wan, Qian'
'Zhuo, Ji-Bin'
'Wang, Xiao-Xue'
'Lin, Cai-Xia'
'Yuan, Yao-Feng'

_publ_section_title
;
 A simple and highly selective 2,2-diferrocenylpropane-based multi-channel
 ion pair receptor for Pb(2+) and HSO4(.).
;
_journal_issue 12
_journal_name_full 'Dalton transactions (Cambridge, England : 2003)'
_journal_page_first 5790
_journal_page_last 5796
_journal_paper_doi 10.1039/c4dt03862b
_journal_volume 44
_journal_year 2015
_chemical_formula_moiety 'C29 H27 Fe2 N3, C2 H6 O S'
_chemical_formula_sum 'C31 H33 Fe2 N3 O S'
_chemical_formula_weight 607.36
_chemical_name_systematic
;
 ?
;
_space_group_IT_number 14
_symmetry_cell_setting monoclinic
_symmetry_space_group_name_Hall '-P 2yn'
_symmetry_space_group_name_H-M 'P 1 21/n 1'
_atom_sites_solution_hydrogens geom
_atom_sites_solution_primary direct
_atom_sites_solution_secondary difmap
_audit_creation_method SHELXL-97
_audit_update_record
;
2014-12-14 deposited with the CCDC.
2015-02-10 downloaded from the CCDC.
;
_cell_angle_alpha 90.00
_cell_angle_beta 94.223(5)
_cell_angle_gamma 90.00
_cell_formula_units_Z 4
_cell_length_a 11.1271(7)
_cell_length_b 19.1069(12)
_cell_length_c 13.0946(10)
_cell_measurement_reflns_used 25
_cell_measurement_temperature 293(2)
_cell_measurement_theta_max 18
_cell_measurement_theta_min 12
_cell_volume 2776.4(3)
_computing_cell_refinement 'Nonius CAD4 software'
_computing_data_collection 'Nonius CAD4 software'
_computing_data_reduction 'XCAD (P.McArdle, 2000)'
_computing_molecular_graphics 'ORTEX (P.McArdle, 1995)'
_computing_publication_material 'SHELXL-97/2 (Sheldrick,1997)'
_computing_structure_refinement 'SHELXL-97 (Sheldrick, 1997)'
_computing_structure_solution 'SHELXS-97 (Sheldrick, 1990)'
_diffrn_ambient_temperature 293(2)
_diffrn_measured_fraction_theta_full 0.987
_diffrn_measured_fraction_theta_max 0.987
_diffrn_measurement_device_type '4-circle diffractometer'
_diffrn_measurement_method 'scintillation counter'
_diffrn_radiation_monochromator graphite
_diffrn_radiation_source 'fine-focus sealed tube'
_diffrn_radiation_type MoK\a
_diffrn_radiation_wavelength 0.71073
_diffrn_reflns_av_R_equivalents 0.0429
_diffrn_reflns_av_sigmaI/netI 0.0403
_diffrn_reflns_limit_h_max 14
_diffrn_reflns_limit_h_min -14
_diffrn_reflns_limit_k_max 24
_diffrn_reflns_limit_k_min -24
_diffrn_reflns_limit_l_max 17
_diffrn_reflns_limit_l_min -17
_diffrn_reflns_number 21944
_diffrn_reflns_theta_full 27.48
_diffrn_reflns_theta_max 27.48
_diffrn_reflns_theta_min 2.12
_exptl_absorpt_coefficient_mu 1.15
_exptl_absorpt_correction_T_max 1.00
_exptl_absorpt_correction_T_min 0.25
_exptl_absorpt_correction_type multi-scan
_exptl_crystal_colour Colourless
_exptl_crystal_density_diffrn 1.453
_exptl_crystal_density_method 'not measured'
_exptl_crystal_description Parallelepiped
_exptl_crystal_F_000 1264
_exptl_crystal_size_max 0.50
_exptl_crystal_size_mid 0.40
_exptl_crystal_size_min 0.20
_refine_diff_density_max 2.600
_refine_diff_density_min -1.152
_refine_diff_density_rms 0.144
_refine_ls_extinction_method none
_refine_ls_goodness_of_fit_ref 2.217
_refine_ls_hydrogen_treatment mixed
_refine_ls_matrix_type full
_refine_ls_number_parameters 342
_refine_ls_number_reflns 6363
_refine_ls_number_restraints 0
_refine_ls_restrained_S_all 2.217
_refine_ls_R_factor_all 0.1422
_refine_ls_R_factor_gt 0.1268
_refine_ls_shift/su_max 0.09
_refine_ls_shift/su_mean 0.017
_refine_ls_structure_factor_coef Fsqd
_refine_ls_weighting_details 'calc w=1/[\s^2^(Fo^2^)+(0.1000P)^2^+0.0000P] where P=(Fo^2^+2Fc^2^)/3'
_refine_ls_weighting_scheme calc
_refine_ls_wR_factor_gt 0.3388
_refine_ls_wR_factor_ref 0.3465
_reflns_number_gt 5282
_reflns_number_total 6363
_reflns_threshold_expression >2sigma(I)
_cod_data_source_file c4dt03862b2.cif
_cod_data_source_block p21
_cod_depositor_comments
;
The following automatic conversions were performed:

'_symmetry_cell_setting' value 'Monoclinic' changed to 'monoclinic'
according to
/usr/data/users/saulius/crontab/automatic-downloads/rss-feeds/RSC/lib/dictionaries/cif_core.dic
dictionary named 'cif_core.dic' version 2.4.2 from 2011-04-26.

'_exptl_absorpt_correction_type' value 'Multi-Scan' changed to
'multi-scan' according to
/usr/data/users/saulius/crontab/automatic-downloads/rss-feeds/RSC/lib/dictionaries/cif_core.dic
dictionary named 'cif_core.dic' version 2.4.2 from 2011-04-26.

Automatic conversion script
Id: cif_fix_values 3008 2015-01-20 13:52:24Z robertas 

 Adding full bibliography for 7033995.cif.
;
_cod_original_sg_symbol_H-M P21/n
_cod_database_code 7033995

loop_
_symmetry_equiv_pos_as_xyz
'x, y, z'
'-x+1/2, y+1/2, -z+1/2'
'-x, -y, -z'
'x-1/2, -y-1/2, z-1/2'

loop_
_atom_site_label
_atom_site_type_symbol
_atom_site_fract_x
_atom_site_fract_y
_atom_site_fract_z
_atom_site_U_iso_or_equiv
_atom_site_adp_type
_atom_site_occupancy
_atom_site_symmetry_multiplicity
_atom_site_calc_flag
_atom_site_refinement_flags
Fe1 Fe 0.29815(8) 0.10654(5) 0.81930(8) 0.0455(4) Uani 1 1 d .
Fe2 Fe 0.78946(9) -0.04678(6) 0.71164(8) 0.0555(4) Uani 1 1 d .
N1 N 0.8810(7) -0.2175(3) 0.8604(5) 0.0615(17) Uani 1 1 d .
N2 N 0.6852(7) -0.2322(4) 0.8059(6) 0.0712(19) Uani 1 1 d .
C26 C 0.8875(9) -0.2939(5) 1.0089(7) 0.075(2) Uani 1 1 d .
H26 H 0.9681 -0.2869 1.0304 0.090 Uiso 1 1 calc R
S S 0.7753(3) 0.15288(18) 0.0521(3) 0.1163(12) Uani 1 1 d .
C1 C 0.1555(7) 0.1073(4) 0.7120(7) 0.061(2) Uani 1 1 d .
H1 H 0.1582 0.1220 0.6445 0.073 Uiso 1 1 calc R
C2 C 0.1298(7) 0.1484(4) 0.7969(7) 0.063(2) Uani 1 1 d .
H2 H 0.1114 0.1959 0.7958 0.076 Uiso 1 1 calc R
C3 C 0.1368(8) 0.1046(5) 0.8844(8) 0.074(3) Uani 1 1 d .
H3 H 0.1224 0.1190 0.9502 0.089 Uiso 1 1 calc R
C4 C 0.1674(7) 0.0392(5) 0.8588(8) 0.072(3) Uani 1 1 d .
H4 H 0.1802 0.0015 0.9032 0.087 Uiso 1 1 calc R
C5 C 0.1765(7) 0.0385(5) 0.7511(7) 0.068(2) Uani 1 1 d .
H5 H 0.1934 -0.0006 0.7124 0.081 Uiso 1 1 calc R
C6 C 0.4502(6) 0.1396(3) 0.7516(7) 0.0562(19) Uani 1 1 d .
H6 H 0.4581 0.1494 0.6828 0.067 Uiso 1 1 calc R
C7 C 0.4153(7) 0.1903(5) 0.8287(8) 0.077(3) Uani 1 1 d .
H7 H 0.3952 0.2372 0.8186 0.092 Uiso 1 1 calc R
C8 C 0.4192(7) 0.1499(4) 0.9268(7) 0.068(2) Uani 1 1 d .
H8 H 0.4037 0.1675 0.9907 0.081 Uiso 1 1 calc R
C9 C 0.4504(7) 0.0813(4) 0.9050(6) 0.0561(18) Uani 1 1 d .
H9 H 0.4575 0.0455 0.9531 0.067 Uiso 1 1 calc R
C10 C 0.4700(6) 0.0732(3) 0.7992(5) 0.0418(13) Uani 1 1 d .
C11 C 0.5178(5) 0.0073(3) 0.7493(5) 0.0395(13) Uani 1 1 d .
C12 C 0.4818(7) 0.0084(4) 0.6335(5) 0.0561(18) Uani 1 1 d .
H12A H 0.5126 0.0501 0.6040 0.084 Uiso 1 1 calc R
H12B H 0.3956 0.0077 0.6225 0.084 Uiso 1 1 calc R
H12C H 0.5148 -0.0319 0.6019 0.084 Uiso 1 1 calc R
C13 C 0.4700(6) -0.0594(3) 0.7976(6) 0.0489(16) Uani 1 1 d .
H13A H 0.5017 -0.0997 0.7652 0.073 Uiso 1 1 calc R
H13B H 0.3836 -0.0600 0.7885 0.073 Uiso 1 1 calc R
H13C H 0.4947 -0.0602 0.8694 0.073 Uiso 1 1 calc R
C14 C 0.6557(6) 0.0118(3) 0.7697(5) 0.0432(14) Uani 1 1 d .
C15 C 0.7323(7) 0.0551(4) 0.7167(7) 0.062(2) Uani 1 1 d .
H15 H 0.7088 0.0828 0.6603 0.075 Uiso 1 1 calc R
C16 C 0.8518(7) 0.0498(5) 0.7633(8) 0.079(3) Uani 1 1 d .
H16 H 0.9193 0.0735 0.7436 0.095 Uiso 1 1 calc R
C17 C 0.8485(7) 0.0012(5) 0.8458(7) 0.072(2) Uani 1 1 d .
H17 H 0.9139 -0.0133 0.8889 0.087 Uiso 1 1 calc R
C18 C 0.7285(6) -0.0206(4) 0.8499(5) 0.0482(16) Uani 1 1 d .
H18 H 0.7010 -0.0515 0.8978 0.058 Uiso 1 1 calc R
C19 C 0.7164(10) -0.1293(5) 0.6294(6) 0.080(3) Uani 1 1 d .
H19 H 0.6355 -0.1418 0.6249 0.095 Uiso 1 1 calc R
C20 C 0.7724(11) -0.0843(6) 0.5656(7) 0.098(4) Uani 1 1 d .
H20 H 0.7344 -0.0620 0.5090 0.117 Uiso 1 1 calc R
C21 C 0.8916(10) -0.0772(6) 0.5974(7) 0.099(4) Uani 1 1 d .
H21 H 0.9465 -0.0494 0.5657 0.119 Uiso 1 1 calc R
C22 C 0.9193(8) -0.1187(5) 0.6861(7) 0.079(3) Uani 1 1 d .
H22 H 0.9931 -0.1227 0.7238 0.095 Uiso 1 1 calc R
C23 C 0.8084(8) -0.1529(4) 0.7044(6) 0.066(2) Uani 1 1 d .
C24 C 0.7873(8) -0.2015(4) 0.7880(6) 0.062(2) Uani 1 1 d .
C25 C 0.8319(7) -0.2626(4) 0.9263(6) 0.060(2) Uani 1 1 d .
C27 C 0.8123(17) -0.3373(6) 1.0580(9) 0.112(5) Uani 1 1 d .
H27 H 0.8439 -0.3621 1.1148 0.135 Uiso 1 1 calc R
C28 C 0.6958(16) -0.3456(6) 1.0281(13) 0.117(5) Uani 1 1 d .
H28 H 0.6499 -0.3747 1.0668 0.141 Uiso 1 1 calc R
N3 N 0.6424(9) -0.3152(5) 0.9474(9) 0.103(3) Uani 1 1 d .
C29 C 0.7101(8) -0.2714(4) 0.8890(7) 0.067(2) Uani 1 1 d .
C30 C 0.8086(15) 0.1794(6) -0.0671(9) 0.127(5) Uani 1 1 d .
H30A H 0.7380 0.1755 -0.1135 0.191 Uiso 1 1 calc R
H30B H 0.8713 0.1503 -0.0906 0.191 Uiso 1 1 calc R
H30C H 0.8351 0.2272 -0.0643 0.191 Uiso 1 1 calc R
O O 0.8872(7) 0.1604(5) 0.1209(8) 0.141(4) Uani 1 1 d .
H32 H 0.970(9) -0.205(4) 0.862(7) 0.08(3) Uiso 1 1 d .
C31 C 0.6915(14) 0.2216(8) 0.0846(13) 0.149(6) Uiso 1 1 d .
H31A H 0.6647 0.2143 0.1518 0.223 Uiso 1 1 calc R
H31B H 0.6229 0.2263 0.0362 0.223 Uiso 1 1 calc R
H31C H 0.7392 0.2635 0.0844 0.223 Uiso 1 1 calc R

loop_
_atom_site_aniso_label
_atom_site_aniso_U_11
_atom_site_aniso_U_22
_atom_site_aniso_U_33
_atom_site_aniso_U_23
_atom_site_aniso_U_13
_atom_site_aniso_U_12
Fe1 0.0408(6) 0.0475(6) 0.0489(6) -0.0019(4) 0.0083(4) 0.0035(4)
Fe2 0.0467(7) 0.0775(8) 0.0434(6) 0.0151(5) 0.0114(5) 0.0209(5)
N1 0.062(4) 0.060(4) 0.063(4) 0.001(3) 0.007(3) 0.017(3)
N2 0.061(4) 0.081(5) 0.071(5) -0.014(4) 0.004(4) 0.015(4)
C26 0.078(6) 0.085(6) 0.061(5) 0.022(4) 0.007(5) 0.004(5)
S 0.111(3) 0.101(2) 0.138(3) 0.021(2) 0.011(2) -0.0049(18)
C1 0.046(4) 0.077(5) 0.059(5) 0.001(4) 0.006(4) 0.000(4)
C2 0.047(4) 0.064(5) 0.079(6) 0.000(4) 0.002(4) 0.013(4)
C3 0.050(5) 0.100(7) 0.075(6) -0.016(5) 0.025(4) -0.009(4)
C4 0.054(5) 0.065(5) 0.100(7) 0.027(5) 0.019(5) 0.003(4)
C5 0.042(4) 0.076(5) 0.084(6) -0.029(5) -0.002(4) -0.003(4)
C6 0.042(4) 0.048(4) 0.080(5) 0.002(3) 0.023(4) -0.003(3)
C7 0.049(5) 0.063(5) 0.118(8) -0.030(5) 0.007(5) -0.013(4)
C8 0.063(5) 0.072(5) 0.067(5) -0.029(4) 0.000(4) 0.008(4)
C9 0.056(4) 0.063(4) 0.049(4) -0.014(3) 0.002(3) 0.005(4)
C10 0.040(3) 0.048(3) 0.037(3) -0.001(3) 0.002(3) 0.003(3)
C11 0.039(3) 0.046(3) 0.034(3) 0.004(2) 0.004(3) 0.009(3)
C12 0.053(4) 0.076(5) 0.038(4) 0.000(3) -0.001(3) 0.010(4)
C13 0.050(4) 0.047(3) 0.051(4) -0.004(3) 0.009(3) -0.004(3)
C14 0.039(3) 0.048(3) 0.043(3) 0.004(3) 0.006(3) 0.006(3)
C15 0.047(4) 0.067(5) 0.075(5) 0.020(4) 0.014(4) 0.002(3)
C16 0.040(4) 0.101(7) 0.096(7) 0.019(5) 0.002(4) -0.014(4)
C17 0.047(4) 0.108(7) 0.061(5) -0.009(5) -0.005(4) -0.004(4)
C18 0.045(4) 0.060(4) 0.039(4) 0.000(3) 0.006(3) 0.002(3)
C19 0.094(7) 0.096(6) 0.046(5) -0.017(4) -0.014(5) 0.050(6)
C20 0.120(9) 0.135(9) 0.037(4) 0.013(5) 0.001(5) 0.082(8)
C21 0.102(8) 0.138(9) 0.062(6) 0.042(6) 0.037(5) 0.071(7)
C22 0.070(6) 0.115(7) 0.054(5) 0.021(5) 0.024(4) 0.055(5)
C23 0.074(6) 0.075(5) 0.048(4) -0.002(4) 0.005(4) 0.029(4)
C24 0.067(5) 0.063(5) 0.054(4) -0.008(3) -0.001(4) 0.024(4)
C25 0.063(5) 0.048(4) 0.071(5) 0.010(3) 0.016(4) 0.020(3)
C27 0.195(15) 0.067(6) 0.079(7) 0.017(5) 0.038(9) 0.029(9)
C28 0.147(13) 0.057(6) 0.159(14) 0.022(7) 0.082(12) 0.008(7)
N3 0.104(7) 0.071(5) 0.138(9) -0.027(6) 0.034(7) -0.009(5)
C29 0.066(5) 0.057(5) 0.078(6) -0.018(4) 0.015(5) 0.011(4)
C30 0.205(16) 0.095(8) 0.083(8) 0.011(6) 0.027(9) -0.003(9)
O 0.069(5) 0.197(9) 0.148(9) 0.065(7) -0.053(5) 0.001(5)

loop_
_atom_type_symbol
_atom_type_description
_atom_type_scat_dispersion_real
_atom_type_scat_dispersion_imag
_atom_type_scat_source
C C 0.0033 0.0016 'International Tables Vol C Tables 4.2.6.8 and 6.1.1.4'
H H 0.0000 0.0000 'International Tables Vol C Tables 4.2.6.8 and 6.1.1.4'
N N 0.0061 0.0033 'International Tables Vol C Tables 4.2.6.8 and 6.1.1.4'
O O 0.0106 0.0060 'International Tables Vol C Tables 4.2.6.8 and 6.1.1.4'
S S 0.1246 0.1234 'International Tables Vol C Tables 4.2.6.8 and 6.1.1.4'
Fe Fe 0.3463 0.8444 'International Tables Vol C Tables 4.2.6.8 and 6.1.1.4'

loop_
_geom_angle_atom_site_label_1
_geom_angle_atom_site_label_2
_geom_angle_atom_site_label_3
_geom_angle
C9 Fe1 C4 107.1(4)
C9 Fe1 C5 126.5(3)
C4 Fe1 C5 40.9(4)
C9 Fe1 C2 153.9(3)
C4 Fe1 C2 67.6(3)
C5 Fe1 C2 67.2(3)
C9 Fe1 C1 164.2(3)
C4 Fe1 C1 69.2(4)
C5 Fe1 C1 40.9(3)
C2 Fe1 C1 40.4(3)
C9 Fe1 C3 119.4(4)
C4 Fe1 C3 38.5(3)
C5 Fe1 C3 66.1(4)
C2 Fe1 C3 40.6(4)
C1 Fe1 C3 68.0(4)
C9 Fe1 C8 39.9(3)
C4 Fe1 C8 121.8(4)
C5 Fe1 C8 160.3(4)
C2 Fe1 C8 119.4(3)
C1 Fe1 C8 155.2(3)
C3 Fe1 C8 105.9(4)
C9 Fe1 C10 41.0(3)
C4 Fe1 C10 121.8(3)
C5 Fe1 C10 110.0(3)
C2 Fe1 C10 163.6(3)
C1 Fe1 C10 126.8(3)
C3 Fe1 C10 154.7(4)
C8 Fe1 C10 69.0(3)
C9 Fe1 C7 69.6(4)
C4 Fe1 C7 159.3(4)
C5 Fe1 C7 156.8(4)
C2 Fe1 C7 105.9(4)
C1 Fe1 C7 119.5(4)
C3 Fe1 C7 124.1(4)
C8 Fe1 C7 42.7(4)
C10 Fe1 C7 69.9(3)
C9 Fe1 C6 68.4(3)
C4 Fe1 C6 157.6(3)
C5 Fe1 C6 123.1(3)
C2 Fe1 C6 126.3(3)
C1 Fe1 C6 108.8(3)
C3 Fe1 C6 163.1(3)
C8 Fe1 C6 69.7(4)
C10 Fe1 C6 40.4(3)
C7 Fe1 C6 41.8(3)
C21 Fe2 C20 39.3(5)
C21 Fe2 C22 40.9(3)
C20 Fe2 C22 68.1(4)
C21 Fe2 C23 67.4(4)
C20 Fe2 C23 67.0(4)
C22 Fe2 C23 41.1(4)
C21 Fe2 C18 164.7(4)
C20 Fe2 C18 154.7(4)
C22 Fe2 C18 126.6(3)
C23 Fe2 C18 109.1(3)
C21 Fe2 C19 67.3(5)
C20 Fe2 C19 39.5(4)
C22 Fe2 C19 69.7(4)
C23 Fe2 C19 41.2(3)
C18 Fe2 C19 120.7(4)
C21 Fe2 C17 126.8(5)
C20 Fe2 C17 164.8(5)
C22 Fe2 C17 104.9(4)
C23 Fe2 C17 117.2(4)
C18 Fe2 C17 40.2(3)
C19 Fe2 C17 152.6(4)
C21 Fe2 C15 119.2(4)
C20 Fe2 C15 110.9(4)
C22 Fe2 C15 150.5(4)
C23 Fe2 C15 167.9(3)
C18 Fe2 C15 67.3(3)
C19 Fe2 C15 129.6(3)
C17 Fe2 C15 68.1(4)
C21 Fe2 C14 152.9(3)
C20 Fe2 C14 121.3(3)
C22 Fe2 C14 165.9(3)
C23 Fe2 C14 129.7(3)
C18 Fe2 C14 40.6(3)
C19 Fe2 C14 110.2(3)
C17 Fe2 C14 68.5(3)
C15 Fe2 C14 40.1(3)
C21 Fe2 C16 107.7(5)
C20 Fe2 C16 128.9(5)
C22 Fe2 C16 115.5(4)
C23 Fe2 C16 150.3(4)
C18 Fe2 C16 67.4(3)
C19 Fe2 C16 166.4(4)
C17 Fe2 C16 40.6(4)
C15 Fe2 C16 40.5(3)
C14 Fe2 C16 68.1(3)
C25 N1 C24 104.8(7)
C24 N2 C29 105.4(8)
C25 C26 C27 112.6(11)
O S C31 103.0(8)
O S C30 107.2(7)
C31 S C30 99.3(8)
C2 C1 C5 105.6(7)
C2 C1 Fe1 69.7(5)
C5 C1 Fe1 69.3(5)
C1 C2 C3 107.9(7)
C1 C2 Fe1 69.9(4)
C3 C2 Fe1 69.9(5)
C4 C3 C2 110.3(8)
C4 C3 Fe1 70.5(5)
C2 C3 Fe1 69.5(5)
C3 C4 C5 107.1(8)
C3 C4 Fe1 71.0(5)
C5 C4 Fe1 69.5(5)
C1 C5 C4 109.1(7)
C1 C5 Fe1 69.8(5)
C4 C5 Fe1 69.7(5)
C10 C6 C7 109.0(7)
C10 C6 Fe1 69.2(4)
C7 C6 Fe1 69.0(4)
C6 C7 C8 104.9(7)
C6 C7 Fe1 69.3(4)
C8 C7 Fe1 68.3(5)
C9 C8 C7 107.6(7)
C9 C8 Fe1 68.9(4)
C7 C8 Fe1 69.1(5)
C8 C9 C10 111.1(7)
C8 C9 Fe1 71.2(5)
C10 C9 Fe1 70.6(4)
C6 C10 C9 107.4(6)
C6 C10 C11 126.4(6)
C9 C10 C11 125.8(6)
C6 C10 Fe1 70.4(4)
C9 C10 Fe1 68.4(4)
C11 C10 Fe1 131.8(4)
C10 C11 C13 111.4(5)
C10 C11 C14 104.7(5)
C13 C11 C14 110.3(5)
C10 C11 C12 109.5(5)
C13 C11 C12 110.2(6)
C14 C11 C12 110.7(5)
C15 C14 C18 106.7(6)
C15 C14 C11 125.4(6)
C18 C14 C11 127.7(6)
C15 C14 Fe2 69.9(4)
C18 C14 Fe2 69.3(4)
C11 C14 Fe2 130.2(5)
C14 C15 C16 109.1(7)
C14 C15 Fe2 70.0(4)
C16 C15 Fe2 70.4(5)
C17 C16 C15 107.2(7)
C17 C16 Fe2 68.9(5)
C15 C16 Fe2 69.1(5)
C18 C17 C16 107.4(7)
C18 C17 Fe2 69.7(4)
C16 C17 Fe2 70.5(6)
C17 C18 C14 109.6(7)
C17 C18 Fe2 70.1(4)
C14 C18 Fe2 70.1(4)
C20 C19 C23 106.2(9)
C20 C19 Fe2 70.0(7)
C23 C19 Fe2 69.3(5)
C21 C20 C19 110.4(8)
C21 C20 Fe2 70.0(6)
C19 C20 Fe2 70.5(5)
C20 C21 C22 109.9(10)
C20 C21 Fe2 70.7(5)
C22 C21 Fe2 69.9(5)
C21 C22 C23 104.7(9)
C21 C22 Fe2 69.2(5)
C23 C22 Fe2 69.5(4)
C22 C23 C19 108.7(8)
C22 C23 C24 126.9(8)
C19 C23 C24 124.3(9)
C22 C23 Fe2 69.4(5)
C19 C23 Fe2 69.5(5)
C24 C23 Fe2 124.9(5)
N2 C24 N1 113.2(8)
N2 C24 C23 127.0(8)
N1 C24 C23 119.7(8)
C26 C25 N1 127.4(8)
C26 C25 C29 126.6(8)
N1 C25 C29 106.0(7)
C28 C27 C26 123.2(12)
N3 C28 C27 123.8(12)
C28 N3 C29 118.6(11)
N2 C29 N3 134.2(10)
N2 C29 C25 110.6(8)
N3 C29 C25 115.1(9)

loop_
_geom_bond_atom_site_label_1
_geom_bond_atom_site_label_2
_geom_bond_distance
Fe1 C9 2.020(8)
Fe1 C4 2.038(8)
Fe1 C5 2.035(8)
Fe1 C2 2.038(8)
Fe1 C1 2.041(8)
Fe1 C3 2.043(8)
Fe1 C8 2.050(8)
Fe1 C10 2.050(6)
Fe1 C7 2.062(8)
Fe1 C6 2.066(6)
Fe2 C21 2.029(9)
Fe2 C20 2.038(9)
Fe2 C22 2.039(7)
Fe2 C23 2.042(8)
Fe2 C18 2.042(6)
Fe2 C19 2.044(10)
Fe2 C17 2.047(9)
Fe2 C15 2.050(8)
Fe2 C14 2.052(6)
Fe2 C16 2.067(10)
N1 C25 1.363(10)
N1 C24 1.391(10)
N2 C24 1.316(11)
N2 C29 1.334(11)
C26 C25 1.346(12)
C26 C27 1.371(16)
S O 1.489(8)
S C31 1.683(15)
S C30 1.708(12)
C1 C2 1.408(11)
C1 C5 1.423(11)
C2 C3 1.416(13)
C3 C4 1.344(12)
C4 C5 1.421(13)
C6 C10 1.423(9)
C6 C7 1.471(11)
C7 C8 1.496(14)
C8 C9 1.390(11)
C9 C10 1.426(9)
C10 C11 1.533(8)
C11 C13 1.535(8)
C11 C14 1.540(9)
C11 C12 1.540(9)
C14 C15 1.407(9)
C14 C18 1.420(9)
C15 C16 1.425(12)
C16 C17 1.426(13)
C17 C18 1.403(10)
C19 C20 1.378(15)
C19 C23 1.437(11)
C20 C21 1.368(16)
C21 C22 1.420(12)
C22 C23 1.433(13)
C23 C24 1.467(12)
C25 C29 1.415(12)
C27 C28 1.336(19)
C28 N3 1.308(18)
N3 C29 1.392(13)
